data_7213626
loop_
_publ_author_name
'Ma, Ying-Zhao'
'Zhang, Li-Min'
'Peng, Guo'
'Zhao, Chong-Jian'
'Dong, Ruo-Ting'
'Yang, Cheng-Feng'
'Deng, Hong'

_publ_section_title
;
 A series of three-dimensional 3d--4f cyanide heterometallic coordination
 polymers: synthesis, crystal structure, photoluminescent and magnetic
 properties
;
_journal_issue 4
_journal_name_full CrystEngComm
_journal_page_first 667
_journal_paper_doi 10.1039/c3ce42025f
_journal_volume 16
_journal_year 2014
_chemical_formula_moiety 'C87 H64 Cu9 Dy6 N19 O36, 2(H2 O)'
_chemical_formula_sum 'C87 H68 Cu9 Dy6 N19 O38'
_chemical_formula_weight 3534.56
_chemical_name_systematic
; 
 ? 
;
_space_group_IT_number 2
_symmetry_cell_setting triclinic
_symmetry_space_group_name_Hall '-P 1'
_symmetry_space_group_name_H-M 'P -1'
_atom_sites_solution_hydrogens geom
_atom_sites_solution_primary direct
_atom_sites_solution_secondary difmap
_audit_creation_method SHELXL-97
_cell_angle_alpha 108.9560(10)
_cell_angle_beta 95.6490(10)
_cell_angle_gamma 97.9160(10)
_cell_formula_units_Z 1
_cell_length_a 11.7096(9)
_cell_length_b 12.7197(10)
_cell_length_c 18.5102(15)
_cell_measurement_reflns_used 9193
_cell_measurement_temperature 296(2)
_cell_measurement_theta_max 25.40
_cell_measurement_theta_min 1.72
_cell_volume 2552.3(3)
_computing_cell_refinement 'Apex2 (Bruker, 2005)'
_computing_data_collection 'Apex2 (Bruker, 2005)'
_computing_data_reduction 'Apex2 (Bruker, 2005)'
_computing_molecular_graphics 'SHELXTL 6.12'
_computing_publication_material 'SHELXTL 6.12'
_computing_structure_refinement 'SHELXTL 6.12'
_computing_structure_solution 'SHELXTL 6.12 (Bruker, 2000-2003)'
_diffrn_ambient_temperature 296(2)
_diffrn_measured_fraction_theta_full 0.978
_diffrn_measured_fraction_theta_max 0.978
_diffrn_measurement_device_type 'Bruker AXS SMART APEX CCD diffractometer'
_diffrn_measurement_method '\w scans'
_diffrn_radiation_monochromator graphite
_diffrn_radiation_source 'fine-focus sealed tube'
_diffrn_radiation_type MoK\a
_diffrn_radiation_wavelength 0.71073
_diffrn_reflns_av_R_equivalents 0.0238
_diffrn_reflns_av_sigmaI/netI 0.0480
_diffrn_reflns_limit_h_max 9
_diffrn_reflns_limit_h_min -14
_diffrn_reflns_limit_k_max 14
_diffrn_reflns_limit_k_min -15
_diffrn_reflns_limit_l_max 22
_diffrn_reflns_limit_l_min -20
_diffrn_reflns_number 13417
_diffrn_reflns_theta_full 25.40
_diffrn_reflns_theta_max 25.40
_diffrn_reflns_theta_min 1.72
_exptl_absorpt_coefficient_mu 6.256
_exptl_absorpt_correction_T_max 0.286
_exptl_absorpt_correction_T_min 0.243
_exptl_absorpt_correction_type multi-scan
_exptl_absorpt_process_details 'Apex2 (Bruker, 2005)'
_exptl_crystal_colour orange
_exptl_crystal_density_diffrn 2.300
_exptl_crystal_density_method 'not measured'
_exptl_crystal_description prismatic
_exptl_crystal_F_000 1684
_exptl_crystal_size_max 0.3
_exptl_crystal_size_mid 0.2
_exptl_crystal_size_min 0.2
_refine_diff_density_max 1.811
_refine_diff_density_min -1.083
_refine_diff_density_rms 0.157
_refine_ls_extinction_coef 0.00022(5)
_refine_ls_extinction_expression Fc^*^=kFc[1+0.001xFc^2^\l^3^/sin(2\q)]^-1/4^
_refine_ls_extinction_method SHELXL
_refine_ls_goodness_of_fit_ref 1.030
_refine_ls_hydrogen_treatment mixed
_refine_ls_matrix_type full
_refine_ls_number_parameters 721
_refine_ls_number_reflns 9193
_refine_ls_number_restraints 6
_refine_ls_restrained_S_all 1.031
_refine_ls_R_factor_all 0.0469
_refine_ls_R_factor_gt 0.0354
_refine_ls_shift/su_max 0.027
_refine_ls_shift/su_mean 0.000
_refine_ls_structure_factor_coef Fsqd
_refine_ls_weighting_details 'calc w=1/[\s^2^(Fo^2^)+(0.0303P)^2^+8.0632P] where P=(Fo^2^+2Fc^2^)/3'
_refine_ls_weighting_scheme calc
_refine_ls_wR_factor_gt 0.0786
_refine_ls_wR_factor_ref 0.0848
_reflns_number_gt 7453
_reflns_number_total 9193
_reflns_threshold_expression >2sigma(I)
_cod_data_source_file c3ce42025f.txt
_cod_data_source_block IV-B
_cod_database_code 7213626

loop_
_symmetry_equiv_pos_as_xyz
'x, y, z'
'-x, -y, -z'

loop_
_atom_site_label
_atom_site_type_symbol
_atom_site_fract_x
_atom_site_fract_y
_atom_site_fract_z
_atom_site_U_iso_or_equiv
_atom_site_adp_type
_atom_site_occupancy
_atom_site_symmetry_multiplicity
_atom_site_calc_flag
_atom_site_refinement_flags
C1 C 0.1919(6) -0.1994(7) 1.0097(4) 0.0329(16) Uani 1 1 d U
C2 C -0.1157(6) 0.5996(7) 0.0338(4) 0.0354(17) Uani 1 1 d U
C3 C -0.0097(7) -0.0395(6) 0.0098(4) 0.0437(18) Uani 0.50 1 d P
C4 C 0.4861(10) 0.7492(10) 0.9768(5) 0.073(4) Uani 1 1 d U
C5 C 0.2937(7) 0.1783(6) 0.1363(4) 0.0364(18) Uani 1 1 d .
H5 H 0.2548 0.2109 0.1053 0.044 Uiso 1 1 calc R
C6 C 0.3481(6) 0.2454(6) 0.2086(4) 0.0331(17) Uani 1 1 d .
H6 H 0.3438 0.3219 0.2262 0.040 Uiso 1 1 calc R
C7 C 0.4096(5) 0.2008(6) 0.2559(4) 0.0237(14) Uani 1 1 d .
C8 C 0.4127(6) 0.0873(6) 0.2253(4) 0.0330(17) Uani 1 1 d .
H8 H 0.4547 0.0536 0.2541 0.040 Uiso 1 1 calc R
C9 C 0.3549(6) 0.0233(6) 0.1533(4) 0.0354(18) Uani 1 1 d .
H9 H 0.3578 -0.0534 0.1348 0.042 Uiso 1 1 calc R
C10 C 0.4630(5) 0.2693(5) 0.3381(4) 0.0211(14) Uani 1 1 d .
C11 C 0.2544(7) 0.0409(6) 0.8791(4) 0.0362(18) Uani 1 1 d .
H11 H 0.2526 0.1110 0.9155 0.043 Uiso 1 1 calc R
C12 C 0.2724(7) 0.0348(6) 0.8045(4) 0.0354(18) Uani 1 1 d .
H12 H 0.2836 0.1001 0.7919 0.043 Uiso 1 1 calc R
C13 C 0.2734(6) -0.0683(6) 0.7498(4) 0.0263(15) Uani 1 1 d .
C14 C 0.2599(6) -0.1624(6) 0.7721(4) 0.0335(17) Uani 1 1 d .
H14 H 0.2616 -0.2334 0.7370 0.040 Uiso 1 1 calc R
C15 C 0.2440(7) -0.1498(6) 0.8469(4) 0.0392(19) Uani 1 1 d .
H15 H 0.2358 -0.2137 0.8613 0.047 Uiso 1 1 calc R
C16 C 0.2941(6) -0.0807(6) 0.6675(4) 0.0273(15) Uani 1 1 d .
C17 C -0.0076(7) 0.5783(7) 0.2094(5) 0.047(2) Uani 1 1 d .
H17 H -0.0402 0.6377 0.2024 0.057 Uiso 1 1 calc R
C18 C 0.0582(7) 0.5962(6) 0.2809(5) 0.042(2) Uani 1 1 d .
H18 H 0.0690 0.6660 0.3202 0.050 Uiso 1 1 calc R
C19 C 0.1064(6) 0.5099(6) 0.2927(4) 0.0272(15) Uani 1 1 d .
C20 C 0.0860(7) 0.4079(7) 0.2326(4) 0.0378(18) Uani 1 1 d .
H20 H 0.1156 0.3467 0.2391 0.045 Uiso 1 1 calc R
C21 C 0.0215(7) 0.3962(7) 0.1625(5) 0.043(2) Uani 1 1 d .
H21 H 0.0108 0.3273 0.1224 0.052 Uiso 1 1 calc R
C22 C 0.1799(5) 0.5247(6) 0.3686(4) 0.0242(15) Uani 1 1 d .
C23 C 0.1121(7) -0.1135(6) 0.2111(5) 0.044(2) Uani 1 1 d .
H23 H 0.1155 -0.1897 0.1890 0.052 Uiso 1 1 calc R
C24 C 0.1705(7) -0.0559(6) 0.2845(4) 0.0367(19) Uani 1 1 d .
H24 H 0.2095 -0.0936 0.3118 0.044 Uiso 1 1 calc R
C25 C 0.1710(6) 0.0594(5) 0.3181(4) 0.0247(15) Uani 1 1 d .
C26 C 0.1076(6) 0.1088(6) 0.2748(4) 0.0337(17) Uani 1 1 d .
H26 H 0.1042 0.1853 0.2947 0.040 Uiso 1 1 calc R
C27 C 0.0501(7) 0.0437(7) 0.2026(5) 0.041(2) Uani 1 1 d .
H27 H 0.0079 0.0783 0.1745 0.049 Uiso 1 1 calc R
C28 C 0.2435(5) 0.1281(5) 0.3946(4) 0.0229(14) Uani 1 1 d .
C29 C 0.3229(8) 0.3991(8) 0.8451(5) 0.050(2) Uani 1 1 d .
H29 H 0.3069 0.3612 0.8793 0.060 Uiso 1 1 calc R
C30 C 0.3147(7) 0.3356(6) 0.7685(4) 0.0366(18) Uani 1 1 d .
H30 H 0.2949 0.2572 0.7520 0.044 Uiso 1 1 calc R
C31 C 0.3363(6) 0.3899(5) 0.7160(4) 0.0236(14) Uani 1 1 d .
C32 C 0.3631(8) 0.5062(6) 0.7442(4) 0.044(2) Uani 1 1 d .
H32 H 0.3755 0.5462 0.7108 0.053 Uiso 1 1 calc R
C33 C 0.3714(9) 0.5619(7) 0.8217(5) 0.054(2) Uani 1 1 d .
H33 H 0.3917 0.6403 0.8396 0.065 Uiso 1 1 calc R
C34 C 0.3380(5) 0.3253(5) 0.6331(4) 0.0240(15) Uani 1 1 d .
C35 C 0.5594(8) 0.2584(8) 0.8631(5) 0.052(2) Uani 1 1 d .
H35 H 0.5269 0.2116 0.8881 0.062 Uiso 1 1 calc R
C36 C 0.5556(8) 0.2140(7) 0.7838(4) 0.046(2) Uani 1 1 d .
H36 H 0.5232 0.1386 0.7569 0.055 Uiso 1 1 calc R
C37 C 0.5999(6) 0.2822(6) 0.7449(4) 0.0264(15) Uani 1 1 d .
C38 C 0.6457(7) 0.3914(7) 0.7878(5) 0.046(2) Uani 1 1 d .
H38 H 0.6747 0.4406 0.7635 0.055 Uiso 1 1 calc R
C39 C 0.6499(8) 0.4303(8) 0.8671(5) 0.056(2) Uani 1 1 d .
H39 H 0.6834 0.5051 0.8952 0.067 Uiso 1 1 calc R
C40 C 0.5888(5) 0.2337(6) 0.6579(4) 0.0234(14) Uani 1 1 d .
C41 C 0.1514(6) -0.0957(6) 0.5049(4) 0.0301(16) Uani 1 1 d .
C42 C 0.0373(6) -0.1748(7) 0.4893(6) 0.056(3) Uani 1 1 d .
H42A H 0.0239 -0.1913 0.5351 0.084 Uiso 1 1 calc R
H42B H 0.0394 -0.2435 0.4482 0.084 Uiso 1 1 calc R
H42C H -0.0245 -0.1400 0.4745 0.084 Uiso 1 1 calc R
C43 C 0.1796(6) 0.5270(6) 0.5534(4) 0.0277(16) Uani 1 1 d .
C44 C 0.0943(7) 0.5846(7) 0.6012(5) 0.049(2) Uani 1 1 d .
H44A H 0.0161 0.5474 0.5773 0.073 Uiso 1 1 calc R
H44B H 0.1042 0.6623 0.6044 0.073 Uiso 1 1 calc R
H44C H 0.1081 0.5808 0.6522 0.073 Uiso 1 1 calc R
Cu1 Cu 0.21751(10) -0.04620(9) 1.00644(6) 0.0496(3) Uani 1 1 d .
Cu2 Cu -0.12678(9) 0.45525(9) 0.04123(6) 0.0457(3) Uani 1 1 d .
Cu3 Cu -0.02299(10) -0.15476(9) 0.05402(6) 0.0498(3) Uani 1 1 d .
Cu4 Cu 0.37779(11) 0.60054(12) 0.98304(6) 0.0674(4) Uani 1 1 d .
Cu5 Cu 0.5000 1.0000 1.0000 0.0816(6) Uani 1 2 d SU
Dy1 Dy 0.34692(2) -0.26737(2) 0.509479(17) 0.01705(8) Uani 1 1 d .
Dy2 Dy 0.37096(3) 0.04855(2) 0.542051(17) 0.01934(9) Uani 1 1 d .
Dy3 Dy 0.34615(3) 0.41845(2) 0.474503(17) 0.01820(9) Uani 1 1 d .
N1 N 0.1778(6) -0.2971(6) 0.9965(4) 0.0500(18) Uani 1 1 d U
N2 N -0.0919(6) 0.6938(6) 0.0383(4) 0.0506(18) Uani 1 1 d U
N3 N -0.0097(7) -0.0395(6) 0.0098(4) 0.0437(18) Uani 0.50 1 d P
N4 N 0.4909(8) 0.8397(10) 0.9833(5) 0.084(3) Uani 1 1 d U
N5 N 0.2944(5) 0.0665(5) 0.1083(3) 0.0340(14) Uani 1 1 d .
N6 N 0.2397(5) -0.0504(5) 0.9000(3) 0.0325(14) Uani 1 1 d .
N7 N -0.0260(6) 0.4804(5) 0.1505(4) 0.0416(17) Uani 1 1 d .
N8 N 0.0513(6) -0.0666(5) 0.1700(4) 0.0377(15) Uani 1 1 d .
N9 N 0.3522(6) 0.5109(6) 0.8739(4) 0.0460(17) Uani 1 1 d .
N10 N 0.6067(6) 0.3631(6) 0.9048(3) 0.0412(16) Uani 1 1 d .
O1 O 0.4444(4) 0.3680(4) 0.3642(3) 0.0271(11) Uani 1 1 d .
O2 O 0.5169(4) 0.2199(4) 0.3750(3) 0.0278(11) Uani 1 1 d .
O3 O 0.3440(4) 0.0066(4) 0.6577(3) 0.0316(11) Uani 1 1 d .
O4 O 0.2602(4) -0.1757(4) 0.6176(3) 0.0282(11) Uani 1 1 d .
O5 O 0.1831(4) 0.6159(4) 0.4226(3) 0.0282(11) Uani 1 1 d .
O6 O 0.2312(4) 0.4468(4) 0.3716(3) 0.0327(12) Uani 1 1 d .
O7 O 0.2835(4) 0.0748(4) 0.4341(3) 0.0337(12) Uani 1 1 d .
O8 O 0.2589(4) 0.2335(4) 0.4127(3) 0.0318(11) Uani 1 1 d .
O9 O 0.3341(4) 0.2208(4) 0.6144(3) 0.0347(12) Uani 1 1 d .
O10 O 0.3475(4) 0.3793(4) 0.5883(3) 0.0304(11) Uani 1 1 d .
O11 O 0.5495(4) 0.1287(4) 0.6279(3) 0.0304(11) Uani 1 1 d .
O12 O 0.6163(4) 0.2995(4) 0.6225(3) 0.0284(11) Uani 1 1 d .
O13 O 0.2419(4) -0.1338(4) 0.4787(3) 0.0246(10) Uani 1 1 d .
O14 O 0.1605(4) 0.0062(4) 0.5420(3) 0.0379(13) Uani 1 1 d .
O15 O 0.1535(4) 0.4252(4) 0.5120(3) 0.0370(13) Uani 1 1 d .
O16 O 0.2815(4) 0.5845(4) 0.5574(3) 0.0239(10) Uani 1 1 d .
O17 O 0.4796(3) -0.0989(3) 0.5275(2) 0.0184(9) Uani 1 1 d D
H17A H 0.5054 -0.0816 0.5735 0.022 Uiso 1 1 d RD
O18 O 0.4585(3) 0.5877(3) 0.4745(2) 0.0190(9) Uani 1 1 d D
H18A H 0.4607 0.5806 0.4292 0.023 Uiso 1 1 d RD
O19W O 0.0928(12) 0.1366(13) 0.6832(8) 0.223(7) Uani 1 1 d .
H19A H 0.0249 0.1423 0.6947 0.268 Uiso 1 1 d R
H19B H 0.0851 0.0957 0.6358 0.268 Uiso 1 1 d R

loop_
_atom_site_aniso_label
_atom_site_aniso_U_11
_atom_site_aniso_U_22
_atom_site_aniso_U_33
_atom_site_aniso_U_23
_atom_site_aniso_U_13
_atom_site_aniso_U_12
C1 0.036(4) 0.044(3) 0.019(4) 0.012(3) 0.003(3) 0.005(3)
C2 0.033(4) 0.047(4) 0.024(4) 0.016(4) -0.010(3) 0.002(3)
C3 0.050(4) 0.045(5) 0.034(5) 0.010(4) 0.002(3) 0.015(4)
C4 0.114(9) 0.065(6) 0.015(5) 0.007(5) 0.001(5) -0.044(6)
C5 0.046(5) 0.039(5) 0.025(4) 0.013(4) -0.003(3) 0.008(4)
C6 0.044(4) 0.027(4) 0.027(4) 0.009(3) -0.003(3) 0.008(3)
C7 0.022(3) 0.025(4) 0.020(4) 0.004(3) -0.001(3) 0.001(3)
C8 0.044(4) 0.028(4) 0.026(4) 0.006(3) -0.002(3) 0.014(3)
C9 0.049(5) 0.025(4) 0.026(4) 0.001(3) -0.001(3) 0.008(3)
C10 0.027(3) 0.019(3) 0.018(4) 0.007(3) 0.004(3) 0.005(3)
C11 0.054(5) 0.030(4) 0.021(4) 0.001(3) 0.011(3) 0.009(3)
C12 0.063(5) 0.023(4) 0.028(4) 0.013(3) 0.016(4) 0.017(4)
C13 0.029(4) 0.029(4) 0.022(4) 0.011(3) 0.004(3) 0.005(3)
C14 0.049(5) 0.030(4) 0.018(4) 0.002(3) 0.009(3) 0.007(3)
C15 0.062(5) 0.031(4) 0.024(4) 0.012(4) 0.004(4) 0.003(4)
C16 0.029(4) 0.032(4) 0.025(4) 0.010(3) 0.007(3) 0.013(3)
C17 0.065(6) 0.031(5) 0.041(5) 0.009(4) -0.015(4) 0.014(4)
C18 0.058(5) 0.030(4) 0.029(5) 0.000(4) -0.009(4) 0.017(4)
C19 0.026(4) 0.024(4) 0.026(4) 0.006(3) -0.003(3) 0.000(3)
C20 0.047(5) 0.041(5) 0.025(4) 0.011(4) -0.002(3) 0.016(4)
C21 0.060(5) 0.033(4) 0.026(4) 0.000(4) -0.011(4) 0.008(4)
C22 0.023(3) 0.026(4) 0.022(4) 0.009(3) 0.002(3) -0.003(3)
C23 0.066(6) 0.018(4) 0.032(5) -0.004(3) -0.012(4) 0.002(4)
C24 0.066(5) 0.016(4) 0.023(4) 0.000(3) -0.005(4) 0.012(3)
C25 0.031(4) 0.017(3) 0.021(4) 0.003(3) 0.000(3) 0.000(3)
C26 0.043(4) 0.022(4) 0.034(5) 0.011(3) -0.006(3) 0.005(3)
C27 0.044(5) 0.040(5) 0.038(5) 0.015(4) -0.010(4) 0.008(4)
C28 0.027(4) 0.025(4) 0.020(4) 0.009(3) 0.009(3) 0.002(3)
C29 0.076(6) 0.057(6) 0.025(5) 0.024(4) 0.012(4) 0.009(5)
C30 0.057(5) 0.025(4) 0.028(4) 0.006(3) 0.014(4) 0.009(3)
C31 0.036(4) 0.020(3) 0.017(4) 0.005(3) 0.007(3) 0.014(3)
C32 0.078(6) 0.025(4) 0.023(4) 0.002(3) 0.003(4) 0.009(4)
C33 0.101(8) 0.030(5) 0.018(4) -0.006(4) 0.000(4) 0.014(5)
C34 0.022(3) 0.022(4) 0.029(4) 0.009(3) 0.006(3) 0.008(3)
C35 0.086(7) 0.048(6) 0.029(5) 0.020(4) 0.013(4) 0.017(5)
C36 0.083(6) 0.035(5) 0.017(4) 0.005(4) 0.008(4) 0.013(4)
C37 0.033(4) 0.028(4) 0.014(4) 0.002(3) -0.001(3) 0.010(3)
C38 0.057(5) 0.041(5) 0.028(5) 0.002(4) 0.011(4) -0.007(4)
C39 0.059(6) 0.054(6) 0.033(5) -0.004(4) 0.008(4) -0.014(4)
C40 0.025(3) 0.026(4) 0.016(4) 0.003(3) 0.001(3) 0.008(3)
C41 0.025(4) 0.030(4) 0.038(5) 0.015(4) 0.001(3) 0.009(3)
C42 0.022(4) 0.047(5) 0.095(8) 0.017(5) 0.009(4) 0.012(4)
C43 0.030(4) 0.037(4) 0.025(4) 0.020(4) 0.005(3) 0.011(3)
C44 0.032(4) 0.051(5) 0.058(6) 0.008(5) 0.020(4) 0.007(4)
Cu1 0.0790(8) 0.0450(6) 0.0156(5) 0.0023(5) 0.0013(5) 0.0046(5)
Cu2 0.0546(6) 0.0409(6) 0.0375(6) 0.0132(5) -0.0070(5) 0.0062(5)
Cu3 0.0651(7) 0.0381(6) 0.0338(6) 0.0039(5) -0.0088(5) 0.0005(5)
Cu4 0.0752(8) 0.0908(10) 0.0179(6) -0.0016(6) 0.0066(5) 0.0047(7)
Cu5 0.0787(13) 0.1030(16) 0.0500(12) 0.0245(11) 0.0062(9) -0.0201(11)
Dy1 0.02367(17) 0.01292(15) 0.01291(16) 0.00225(12) 0.00164(12) 0.00404(11)
Dy2 0.02817(17) 0.01407(16) 0.01501(17) 0.00310(13) 0.00398(12) 0.00545(12)
Dy3 0.02281(16) 0.01380(15) 0.01562(17) 0.00298(12) 0.00021(12) 0.00250(11)
N1 0.059(5) 0.045(3) 0.040(4) 0.013(4) -0.004(3) 0.003(4)
N2 0.065(5) 0.045(3) 0.034(4) 0.011(4) 0.000(3) 0.000(4)
N3 0.050(4) 0.045(5) 0.034(5) 0.010(4) 0.002(3) 0.015(4)
N4 0.075(6) 0.124(7) 0.043(6) 0.025(6) 0.011(5) -0.009(6)
N5 0.044(4) 0.036(4) 0.017(3) 0.005(3) 0.001(3) 0.002(3)
N6 0.048(4) 0.026(3) 0.020(3) 0.005(3) 0.004(3) 0.001(3)
N7 0.055(4) 0.036(4) 0.032(4) 0.014(3) -0.014(3) 0.006(3)
N8 0.054(4) 0.027(3) 0.022(3) 0.003(3) -0.007(3) -0.001(3)
N9 0.061(5) 0.051(5) 0.020(4) 0.001(3) 0.011(3) 0.015(4)
N10 0.049(4) 0.053(4) 0.017(3) 0.001(3) 0.006(3) 0.015(3)
O1 0.037(3) 0.028(3) 0.019(3) 0.008(2) 0.006(2) 0.012(2)
O2 0.038(3) 0.024(3) 0.018(3) 0.006(2) -0.003(2) 0.004(2)
O3 0.047(3) 0.030(3) 0.017(3) 0.009(2) 0.010(2) 0.001(2)
O4 0.041(3) 0.020(3) 0.022(3) 0.003(2) 0.012(2) 0.010(2)
O5 0.026(3) 0.028(3) 0.024(3) 0.004(2) -0.004(2) 0.001(2)
O6 0.039(3) 0.034(3) 0.025(3) 0.009(2) -0.003(2) 0.015(2)
O7 0.048(3) 0.034(3) 0.021(3) 0.012(2) -0.001(2) 0.013(2)
O8 0.043(3) 0.018(3) 0.025(3) 0.001(2) -0.005(2) -0.003(2)
O9 0.053(3) 0.019(3) 0.028(3) -0.002(2) 0.009(2) 0.014(2)
O10 0.042(3) 0.032(3) 0.021(3) 0.016(2) 0.005(2) 0.001(2)
O11 0.042(3) 0.024(3) 0.018(3) 0.003(2) 0.000(2) 0.000(2)
O12 0.044(3) 0.023(3) 0.017(3) 0.004(2) 0.007(2) 0.007(2)
O13 0.020(2) 0.025(3) 0.029(3) 0.009(2) 0.0013(19) 0.0090(19)
O14 0.038(3) 0.022(3) 0.052(4) 0.005(3) 0.012(2) 0.011(2)
O15 0.033(3) 0.024(3) 0.049(4) 0.008(3) 0.006(2) 0.001(2)
O16 0.021(2) 0.020(2) 0.029(3) 0.007(2) 0.0061(19) 0.0009(18)
O17 0.025(2) 0.016(2) 0.016(2) 0.0072(19) 0.0013(18) 0.0055(17)
O18 0.027(2) 0.018(2) 0.013(2) 0.0046(19) 0.0051(18) 0.0078(18)
O19W 0.202(15) 0.264(18) 0.158(14) 0.009(13) 0.060(11) 0.020(13)

loop_
_atom_type_symbol
_atom_type_description
_atom_type_scat_dispersion_real
_atom_type_scat_dispersion_imag
_atom_type_scat_source
C C 0.0033 0.0016 'International Tables Vol C Tables 4.2.6.8 and 6.1.1.4'
H H 0.0000 0.0000 'International Tables Vol C Tables 4.2.6.8 and 6.1.1.4'
Cu Cu 0.3201 1.2651 'International Tables Vol C Tables 4.2.6.8 and 6.1.1.4'
Dy Dy -0.1892 4.4098 'International Tables Vol C Tables 4.2.6.8 and 6.1.1.4'
N N 0.0061 0.0033 'International Tables Vol C Tables 4.2.6.8 and 6.1.1.4'
O O 0.0106 0.0060 'International Tables Vol C Tables 4.2.6.8 and 6.1.1.4'

loop_
_geom_angle_atom_site_label_1
_geom_angle_atom_site_label_2
_geom_angle_atom_site_label_3
_geom_angle
_geom_angle_site_symmetry_1
_geom_angle_site_symmetry_3
N1 C1 Cu1 166.8(7) . .
N2 C2 Cu2 168.4(7) . .
N3 C3 C3 0.0(9) 2 2
N3 C3 Cu3 171.4(10) 2 .
C3 C3 Cu3 171.4(10) 2 .
N4 C4 Cu4 145.0(12) . .
N5 C5 C6 122.4(7) . .
N5 C5 H5 118.8 . .
C6 C5 H5 118.8 . .
C5 C6 C7 120.7(7) . .
C5 C6 H6 119.7 . .
C7 C6 H6 119.7 . .
C8 C7 C6 116.1(6) . .
C8 C7 C10 121.2(6) . .
C6 C7 C10 122.5(6) . .
C9 C8 C7 121.0(7) . .
C9 C8 H8 119.5 . .
C7 C8 H8 119.5 . .
N5 C9 C8 122.7(7) . .
N5 C9 H9 118.7 . .
C8 C9 H9 118.7 . .
O1 C10 O2 126.1(6) . .
O1 C10 C7 117.1(6) . .
O2 C10 C7 116.7(6) . .
N6 C11 C12 122.1(7) . .
N6 C11 H11 118.9 . .
C12 C11 H11 118.9 . .
C13 C12 C11 119.7(6) . .
C13 C12 H12 120.2 . .
C11 C12 H12 120.2 . .
C12 C13 C14 117.9(6) . .
C12 C13 C16 122.3(6) . .
C14 C13 C16 119.8(6) . .
C15 C14 C13 119.2(7) . .
C15 C14 H14 120.4 . .
C13 C14 H14 120.4 . .
N6 C15 C14 123.4(7) . .
N6 C15 H15 118.3 . .
C14 C15 H15 118.3 . .
O4 C16 O3 127.1(6) . .
O4 C16 C13 116.6(6) . .
O3 C16 C13 116.3(6) . .
N7 C17 C18 123.4(7) . .
N7 C17 H17 118.3 . .
C18 C17 H17 118.3 . .
C19 C18 C17 119.4(7) . .
C19 C18 H18 120.3 . .
C17 C18 H18 120.3 . .
C18 C19 C20 117.6(7) . .
C18 C19 C22 121.8(6) . .
C20 C19 C22 120.6(6) . .
C19 C20 C21 120.1(7) . .
C19 C20 H20 119.9 . .
C21 C20 H20 119.9 . .
N7 C21 C20 122.6(7) . .
N7 C21 H21 118.7 . .
C20 C21 H21 118.7 . .
O6 C22 O5 126.3(6) . .
O6 C22 C19 117.6(6) . .
O5 C22 C19 116.1(6) . .
N8 C23 C24 123.6(7) . .
N8 C23 H23 118.2 . .
C24 C23 H23 118.2 . .
C23 C24 C25 119.7(7) . .
C23 C24 H24 120.2 . .
C25 C24 H24 120.2 . .
C26 C25 C24 116.7(6) . .
C26 C25 C28 121.7(6) . .
C24 C25 C28 121.5(6) . .
C27 C26 C25 119.4(7) . .
C27 C26 H26 120.3 . .
C25 C26 H26 120.3 . .
N8 C27 C26 123.9(7) . .
N8 C27 H27 118.1 . .
C26 C27 H27 118.1 . .
O8 C28 O7 126.2(6) . .
O8 C28 C25 117.1(6) . .
O7 C28 C25 116.7(6) . .
N9 C29 C30 124.5(7) . .
N9 C29 H29 117.7 . .
C30 C29 H29 117.7 . .
C29 C30 C31 119.0(7) . .
C29 C30 H30 120.5 . .
C31 C30 H30 120.5 . .
C32 C31 C30 117.5(7) . .
C32 C31 C34 120.9(6) . .
C30 C31 C34 121.5(6) . .
C33 C32 C31 119.2(7) . .
C33 C32 H32 120.4 . .
C31 C32 H32 120.4 . .
N9 C33 C32 124.4(8) . .
N9 C33 H33 117.8 . .
C32 C33 H33 117.8 . .
O10 C34 O9 124.9(7) . .
O10 C34 C31 117.7(6) . .
O9 C34 C31 117.4(6) . .
N10 C35 C36 123.3(8) . .
N10 C35 H35 118.4 . .
C36 C35 H35 118.4 . .
C35 C36 C37 119.7(8) . .
C35 C36 H36 120.2 . .
C37 C36 H36 120.2 . .
C38 C37 C36 117.0(7) . .
C38 C37 C40 124.3(7) . .
C36 C37 C40 118.7(6) . .
C37 C38 C39 120.9(8) . .
C37 C38 H38 119.6 . .
C39 C38 H38 119.6 . .
N10 C39 C38 121.8(8) . .
N10 C39 H39 119.1 . .
C38 C39 H39 119.1 . .
O12 C40 O11 126.3(6) . .
O12 C40 C37 118.1(6) . .
O11 C40 C37 115.5(6) . .
O14 C41 O13 119.3(6) . .
O14 C41 C42 120.9(7) . .
O13 C41 C42 119.9(7) . .
C41 C42 H42A 109.5 . .
C41 C42 H42B 109.5 . .
H42A C42 H42B 109.5 . .
C41 C42 H42C 109.5 . .
H42A C42 H42C 109.5 . .
H42B C42 H42C 109.5 . .
O15 C43 O16 120.5(6) . .
O15 C43 C44 120.8(6) . .
O16 C43 C44 118.7(7) . .
C43 C44 H44A 109.5 . .
C43 C44 H44B 109.5 . .
H44A C44 H44B 109.5 . .
C43 C44 H44C 109.5 . .
H44A C44 H44C 109.5 . .
H44B C44 H44C 109.5 . .
C1 Cu1 N5 111.6(3) . 1_556
C1 Cu1 N6 110.0(3) . .
N5 Cu1 N6 129.4(2) 1_556 .
C2 Cu2 N1 153.3(3) . 2_556
C2 Cu2 N7 105.1(3) . .
N1 Cu2 N7 101.6(3) 2_556 .
C2 Cu2 Cu4 97.1(2) . 2_566
N1 Cu2 Cu4 69.1(2) 2_556 2_566
N7 Cu2 Cu4 121.3(2) . 2_566
C3 Cu3 N2 144.9(3) . 1_545
C3 Cu3 N8 102.5(3) . .
N2 Cu3 N8 111.9(3) 1_545 .
N9 Cu4 N10 159.5(3) . 2_667
N9 Cu4 C4 97.9(3) . .
N10 Cu4 C4 100.6(3) 2_667 .
N9 Cu4 Cu2 81.0(2) . 2_566
N10 Cu4 Cu2 94.4(2) 2_667 2_566
C4 Cu4 Cu2 128.1(4) . 2_566
N4 Cu5 N4 179.999(3) . 2_677
O5 Dy1 O18 91.43(15) 1_545 1_545
O5 Dy1 O4 101.52(16) 1_545 .
O18 Dy1 O4 137.39(15) 1_545 .
O5 Dy1 O17 139.23(15) 1_545 .
O18 Dy1 O17 104.69(14) 1_545 .
O4 Dy1 O17 91.55(15) . .
O5 Dy1 O2 150.89(15) 1_545 2_656
O18 Dy1 O2 78.59(15) 1_545 2_656
O4 Dy1 O2 70.46(16) . 2_656
O17 Dy1 O2 69.84(14) . 2_656
O5 Dy1 O16 72.70(15) 1_545 1_545
O18 Dy1 O16 69.15(14) 1_545 1_545
O4 Dy1 O16 76.30(15) . 1_545
O17 Dy1 O16 148.02(14) . 1_545
O2 Dy1 O16 78.20(15) 2_656 1_545
O5 Dy1 O13 77.12(15) 1_545 .
O18 Dy1 O13 151.14(15) 1_545 .
O4 Dy1 O13 71.37(16) . .
O17 Dy1 O13 70.79(14) . .
O2 Dy1 O13 123.16(15) 2_656 .
O16 Dy1 O13 129.62(14) 1_545 .
O5 Dy1 O12 70.55(16) 1_545 2_656
O18 Dy1 O12 71.00(14) 1_545 2_656
O4 Dy1 O12 151.54(15) . 2_656
O17 Dy1 O12 79.62(15) . 2_656
O2 Dy1 O12 129.20(16) 2_656 2_656
O16 Dy1 O12 123.92(15) 1_545 2_656
O13 Dy1 O12 80.19(15) . 2_656
O5 Dy1 Dy3 67.77(11) 1_545 1_545
O18 Dy1 Dy3 35.78(10) 1_545 1_545
O4 Dy1 Dy3 114.22(11) . 1_545
O17 Dy1 Dy3 139.82(9) . 1_545
O2 Dy1 Dy3 89.55(11) 2_656 1_545
O16 Dy1 Dy3 37.96(11) 1_545 1_545
O13 Dy1 Dy3 144.88(10) . 1_545
O12 Dy1 Dy3 88.67(10) 2_656 1_545
O9 Dy2 O7 88.35(17) . .
O9 Dy2 O17 149.75(16) . .
O7 Dy2 O17 119.51(16) . .
O9 Dy2 O11 78.25(17) . .
O7 Dy2 O11 135.15(17) . .
O17 Dy2 O11 73.53(15) . .
O9 Dy2 O17 102.71(16) . 2_656
O7 Dy2 O17 71.29(16) . 2_656
O17 Dy2 O17 77.98(14) . 2_656
O11 Dy2 O17 70.39(15) . 2_656
O9 Dy2 O3 82.29(17) . .
O7 Dy2 O3 146.62(17) . .
O17 Dy2 O3 79.72(15) . .
O11 Dy2 O3 74.02(16) . .
O17 Dy2 O3 142.04(15) 2_656 .
O9 Dy2 O13 131.28(16) . .
O7 Dy2 O13 79.04(16) . .
O17 Dy2 O13 70.28(14) . .
O11 Dy2 O13 140.04(15) . .
O17 Dy2 O13 116.72(15) 2_656 .
O3 Dy2 O13 83.32(15) . .
O9 Dy2 O14 78.14(17) . .
O7 Dy2 O14 74.00(18) . .
O17 Dy2 O14 118.64(15) . .
O11 Dy2 O14 141.27(17) . .
O17 Dy2 O14 145.22(16) 2_656 .
O3 Dy2 O14 72.73(17) . .
O13 Dy2 O14 53.14(15) . .
O9 Dy2 Dy2 133.92(13) . 2_656
O7 Dy2 Dy2 96.09(13) . 2_656
O17 Dy2 Dy2 39.39(10) . 2_656
O11 Dy2 Dy2 66.52(12) . 2_656
O17 Dy2 Dy2 38.59(9) 2_656 2_656
O3 Dy2 Dy2 113.43(12) . 2_656
O13 Dy2 Dy2 94.39(10) . 2_656
O14 Dy2 Dy2 146.99(12) . 2_656
O8 Dy3 O10 86.56(17) . .
O8 Dy3 O18 150.94(16) . .
O10 Dy3 O18 119.68(15) . .
O8 Dy3 O6 83.08(16) . .
O10 Dy3 O6 146.35(17) . .
O18 Dy3 O6 80.61(15) . .
O8 Dy3 O1 78.65(17) . .
O10 Dy3 O1 136.38(16) . .
O18 Dy3 O1 73.56(15) . .
O6 Dy3 O1 72.37(16) . .
O8 Dy3 O18 105.32(15) . 2_666
O10 Dy3 O18 69.54(15) . 2_666
O18 Dy3 O18 75.79(15) . 2_666
O6 Dy3 O18 144.11(15) . 2_666
O1 Dy3 O18 75.22(14) . 2_666
O8 Dy3 O15 79.99(17) . .
O10 Dy3 O15 71.89(17) . .
O18 Dy3 O15 118.12(15) . .
O6 Dy3 O15 74.81(17) . .
O1 Dy3 O15 142.55(16) . .
O18 Dy3 O15 140.57(16) 2_666 .
O8 Dy3 O16 133.87(16) . .
O10 Dy3 O16 79.08(16) . .
O18 Dy3 O16 68.42(14) . .
O6 Dy3 O16 85.31(16) . .
O1 Dy3 O16 138.44(14) . .
O18 Dy3 O16 109.97(14) 2_666 .
O15 Dy3 O16 53.89(15) . .
O8 Dy3 Dy3 135.85(13) . 2_666
O10 Dy3 Dy3 95.00(12) . 2_666
O18 Dy3 Dy3 38.32(10) . 2_666
O6 Dy3 Dy3 114.57(12) . 2_666
O1 Dy3 Dy3 70.08(11) . 2_666
O18 Dy3 Dy3 37.47(9) 2_666 2_666
O15 Dy3 Dy3 142.17(12) . 2_666
O16 Dy3 Dy3 89.29(10) . 2_666
O8 Dy3 Dy1 149.18(12) . 1_565
O10 Dy3 Dy1 111.59(12) . 1_565
O18 Dy3 Dy1 35.77(10) . 1_565
O6 Dy3 Dy1 67.95(12) . 1_565
O1 Dy3 Dy1 101.28(11) . 1_565
O18 Dy3 Dy1 104.38(9) 2_666 1_565
O15 Dy3 Dy1 82.37(11) . 1_565
O16 Dy3 Dy1 37.19(10) . 1_565
Dy3 Dy3 Dy1 69.492(10) 2_666 1_565
C1 N1 Cu2 167.1(7) . 2_556
C2 N2 Cu3 168.6(7) . 1_565
C4 N4 Cu5 177.3(9) . .
C9 N5 C5 117.2(6) . .
C9 N5 Cu1 114.2(5) . 1_554
C5 N5 Cu1 128.6(5) . 1_554
C15 N6 C11 117.7(6) . .
C15 N6 Cu1 118.4(5) . .
C11 N6 Cu1 123.9(5) . .
C17 N7 C21 116.8(6) . .
C17 N7 Cu2 122.7(5) . .
C21 N7 Cu2 120.5(5) . .
C27 N8 C23 116.8(6) . .
C27 N8 Cu3 120.9(5) . .
C23 N8 Cu3 121.9(5) . .
C29 N9 C33 115.4(7) . .
C29 N9 Cu4 124.9(6) . .
C33 N9 Cu4 119.6(6) . .
C35 N10 C39 117.3(7) . .
C35 N10 Cu4 115.5(6) . 2_667
C39 N10 Cu4 126.8(6) . 2_667
C10 O1 Dy3 118.5(4) . .
C10 O2 Dy1 138.5(4) . 2_656
C16 O3 Dy2 131.5(4) . .
C16 O4 Dy1 128.7(4) . .
C22 O5 Dy1 127.8(4) . 1_565
C22 O6 Dy3 132.3(4) . .
C28 O7 Dy2 156.9(5) . .
C28 O8 Dy3 158.2(4) . .
C34 O9 Dy2 155.1(5) . .
C34 O10 Dy3 160.4(5) . .
C40 O11 Dy2 124.4(4) . .
C40 O12 Dy1 132.4(4) . 2_656
C41 O13 Dy1 129.9(4) . .
C41 O13 Dy2 93.1(4) . .
Dy1 O13 Dy2 104.42(15) . .
C41 O14 Dy2 94.3(4) . .
C43 O15 Dy3 93.6(4) . .
C43 O16 Dy1 132.8(4) . 1_565
C43 O16 Dy3 91.9(4) . .
Dy1 O16 Dy3 104.85(16) 1_565 .
Dy2 O17 Dy1 107.79(15) . .
Dy2 O17 Dy2 102.03(14) . 2_656
Dy1 O17 Dy2 134.04(19) . 2_656
Dy2 O17 H17A 96.5 . .
Dy1 O17 H17A 99.9 . .
Dy2 O17 H17A 110.7 2_656 .
Dy1 O18 Dy3 108.46(16) 1_565 .
Dy1 O18 Dy3 130.44(18) 1_565 2_666
Dy3 O18 Dy3 104.21(15) . 2_666
Dy1 O18 H18A 100.5 1_565 .
Dy3 O18 H18A 106.4 . .
Dy3 O18 H18A 104.8 2_666 .
H19A O19W H19B 107.7 . .

loop_
_geom_bond_atom_site_label_1
_geom_bond_atom_site_label_2
_geom_bond_distance
_geom_bond_site_symmetry_2
C1 N1 1.170(10) .
C1 Cu1 1.953(8) .
C2 N2 1.167(10) .
C2 Cu2 1.873(8) .
C3 N3 1.177(14) 2
C3 C3 1.177(14) 2
C3 Cu3 1.893(7) .
C4 N4 1.111(13) .
C4 Cu4 2.170(9) .
C5 N5 1.348(9) .
C5 C6 1.365(10) .
C5 H5 0.9300 .
C6 C7 1.386(9) .
C6 H6 0.9300 .
C7 C8 1.376(9) .
C7 C10 1.505(9) .
C8 C9 1.365(10) .
C8 H8 0.9300 .
C9 N5 1.335(9) .
C9 H9 0.9300 .
C10 O1 1.250(7) .
C10 O2 1.250(7) .
C11 N6 1.333(9) .
C11 C12 1.396(10) .
C11 H11 0.9300 .
C12 C13 1.375(10) .
C12 H12 0.9300 .
C13 C14 1.382(9) .
C13 C16 1.528(9) .
C14 C15 1.376(10) .
C14 H14 0.9300 .
C15 N6 1.336(9) .
C15 H15 0.9300 .
C16 O4 1.241(8) .
C16 O3 1.257(8) .
C17 N7 1.336(10) .
C17 C18 1.398(10) .
C17 H17 0.9300 .
C18 C19 1.368(10) .
C18 H18 0.9300 .
C19 C20 1.379(10) .
C19 C22 1.515(9) .
C20 C21 1.388(10) .
C20 H20 0.9300 .
C21 N7 1.343(9) .
C21 H21 0.9300 .
C22 O6 1.241(8) .
C22 O5 1.254(8) .
C23 N8 1.322(9) .
C23 C24 1.374(10) .
C23 H23 0.9300 .
C24 C25 1.394(9) .
C24 H24 0.9300 .
C25 C26 1.387(9) .
C25 C28 1.498(9) .
C26 C27 1.370(10) .
C26 H26 0.9300 .
C27 N8 1.338(10) .
C27 H27 0.9300 .
C28 O8 1.253(8) .
C28 O7 1.247(7) .
C29 N9 1.328(11) .
C29 C30 1.371(11) .
C29 H29 0.9300 .
C30 C31 1.387(9) .
C30 H30 0.9300 .
C31 C32 1.377(10) .
C31 C34 1.491(9) .
C32 C33 1.365(10) .
C32 H32 0.9300 .
C33 N9 1.347(10) .
C33 H33 0.9300 .
C34 O10 1.240(7) .
C34 O9 1.253(8) .
C35 N10 1.312(11) .
C35 C36 1.385(11) .
C35 H35 0.9300 .
C36 C37 1.377(10) .
C36 H36 0.9300 .
C37 C38 1.357(10) .
C37 C40 1.510(9) .
C38 C39 1.382(11) .
C38 H38 0.9300 .
C39 N10 1.346(11) .
C39 H39 0.9300 .
C40 O12 1.248(8) .
C40 O11 1.266(8) .
C41 O14 1.237(8) .
C41 O13 1.298(8) .
C41 C42 1.498(10) .
C42 H42A 0.9600 .
C42 H42B 0.9600 .
C42 H42C 0.9600 .
C43 O15 1.249(8) .
C43 O16 1.292(8) .
C43 C44 1.507(10) .
C44 H44A 0.9600 .
C44 H44B 0.9600 .
C44 H44C 0.9600 .
Cu1 N5 1.994(6) 1_556
Cu1 N6 1.997(6) .
Cu2 N1 1.888(7) 2_556
Cu2 N7 2.142(6) .
Cu2 Cu4 2.8815(17) 2_566
Cu3 N2 1.899(7) 1_545
Cu3 N8 2.102(6) .
Cu4 N9 1.940(7) .
Cu4 N10 1.959(6) 2_667
Cu4 Cu2 2.8814(17) 2_566
Cu5 N4 1.946(12) .
Cu5 N4 1.946(12) 2_677
Dy1 O5 2.351(4) 1_545
Dy1 O18 2.362(4) 1_545
Dy1 O4 2.368(4) .
Dy1 O17 2.373(4) .
Dy1 O2 2.388(4) 2_656
Dy1 O16 2.397(4) 1_545
Dy1 O13 2.406(4) .
Dy1 O12 2.435(4) 2_656
Dy1 Dy3 3.8338(5) 1_545
Dy2 O9 2.290(5) .
Dy2 O7 2.298(4) .
Dy2 O17 2.368(4) .
Dy2 O11 2.375(5) .
Dy2 O17 2.409(4) 2_656
Dy2 O3 2.408(4) .
Dy2 O13 2.441(4) .
Dy2 O14 2.449(5) .
Dy2 Dy2 3.7129(6) 2_656
Dy3 O8 2.291(4) .
Dy3 O10 2.316(4) .
Dy3 O18 2.363(4) .
Dy3 O6 2.376(4) .
Dy3 O1 2.391(4) .
Dy3 O18 2.408(4) 2_666
Dy3 O15 2.429(5) .
Dy3 O16 2.440(4) .
Dy3 Dy3 3.7651(6) 2_666
Dy3 Dy1 3.8337(5) 1_565
N1 Cu2 1.888(7) 2_556
N2 Cu3 1.899(7) 1_565
N5 Cu1 1.994(6) 1_554
N10 Cu4 1.959(6) 2_667
O2 Dy1 2.388(4) 2_656
O5 Dy1 2.351(4) 1_565
O12 Dy1 2.435(4) 2_656
O16 Dy1 2.397(4) 1_565
O17 Dy2 2.409(4) 2_656
O17 H17A 0.8203 .
O18 Dy1 2.362(4) 1_565
O18 Dy3 2.408(4) 2_666
O18 H18A 0.8172 .
O19W H19A 0.8500 .
O19W H19B 0.8500 .
